data_7039179
loop_
_publ_author_name
'Pandey, Souvik'
'Andrews, Alex P.'
'Venugopal, Ajay'

_publ_section_title
;
 Manifestation of helicity in one-dimensional iodobismuthate.
;
_journal_issue 21
_journal_name_full 'Dalton transactions (Cambridge, England : 2003)'
_journal_page_first 8705
_journal_page_last 8707
_journal_paper_doi 10.1039/c6dt01032f
_journal_volume 45
_journal_year 2016
_chemical_absolute_configuration rm
_chemical_formula_moiety '4(C12 H20 N), Bi I6, I '
_chemical_formula_sum 'C48 H80 Bi I7 N4'
_chemical_formula_weight 1810.44
_chemical_name_systematic iodobismuthate
_space_group_crystal_system monoclinic
_space_group_IT_number 15
_space_group_name_Hall '-C 2yc'
_space_group_name_H-M_alt 'C 1 2/c 1'
_symmetry_space_group_name_Hall '-C 2yc'
_symmetry_space_group_name_H-M 'C 1 2/c 1'
_atom_sites_solution_hydrogens geom
_audit_creation_method SHELXL-2014
_audit_update_record
;
2016-03-16 deposited with the CCDC.
2016-04-29 downloaded from the CCDC.
;
_cell_angle_alpha 90
_cell_angle_beta 101.319(9)
_cell_angle_gamma 90
_cell_formula_units_Z 4
_cell_length_a 18.372(3)
_cell_length_b 18.431(2)
_cell_length_c 19.530(3)
_cell_measurement_reflns_used 5411
_cell_measurement_temperature 296(2)
_cell_measurement_theta_max 23.08
_cell_measurement_theta_min 2.78
_cell_volume 6484.5(16)
_computing_cell_refinement 'Bruker SAINT'
_computing_data_collection 'Bruker APEX2'
_computing_data_reduction 'Bruker SAINT'
_computing_molecular_graphics 'Bruker SHELXTL'
_computing_publication_material 'Bruker SHELXTL'
_computing_structure_refinement 'SHELXL-2014 (Sheldrick, 2014)'
_computing_structure_solution 'SHELXL-2014 (Sheldrick, 2014)'
_diffrn_ambient_temperature 296(2)
_diffrn_detector_area_resol_mean 0
_diffrn_measured_fraction_theta_full 0.978
_diffrn_measured_fraction_theta_max 0.980
_diffrn_measurement_device_type 'Bruker APEX-II CCD'
_diffrn_measurement_method '\f and \w scans'
_diffrn_radiation_type MoK\a
_diffrn_radiation_wavelength 0.71073
_diffrn_reflns_av_R_equivalents 0.0489
_diffrn_reflns_av_unetI/netI 0.0561
_diffrn_reflns_Laue_measured_fraction_full 0.978
_diffrn_reflns_Laue_measured_fraction_max 0.980
_diffrn_reflns_limit_h_max 22
_diffrn_reflns_limit_h_min -22
_diffrn_reflns_limit_k_max 22
_diffrn_reflns_limit_k_min -22
_diffrn_reflns_limit_l_max 24
_diffrn_reflns_limit_l_min -23
_diffrn_reflns_number 24638
_diffrn_reflns_point_group_measured_fraction_full 0.978
_diffrn_reflns_point_group_measured_fraction_max 0.980
_diffrn_reflns_theta_full 25.242
_diffrn_reflns_theta_max 25.999
_diffrn_reflns_theta_min 2.823
_diffrn_source 'sealed tube'
_exptl_absorpt_coefficient_mu 6.082
_exptl_absorpt_correction_T_max 0.581
_exptl_absorpt_correction_T_min 0.462
_exptl_absorpt_correction_type multi-scan
_exptl_absorpt_process_details SADABS
_exptl_crystal_colour red
_exptl_crystal_density_diffrn 1.854
_exptl_crystal_density_meas 1.853
_exptl_crystal_density_method NONE
_exptl_crystal_description block
_exptl_crystal_F_000 3400
_exptl_crystal_size_max 0.150
_exptl_crystal_size_mid 0.150
_exptl_crystal_size_min 0.100
_refine_diff_density_max 1.063
_refine_diff_density_min -1.163
_refine_diff_density_rms 0.166
_refine_ls_extinction_method none
_refine_ls_goodness_of_fit_ref 1.030
_refine_ls_hydrogen_treatment constr
_refine_ls_matrix_type full
_refine_ls_number_parameters 283
_refine_ls_number_reflns 6234
_refine_ls_number_restraints 1
_refine_ls_restrained_S_all 1.030
_refine_ls_R_factor_all 0.0922
_refine_ls_R_factor_gt 0.0418
_refine_ls_shift/su_max 0.000
_refine_ls_shift/su_mean 0.000
_refine_ls_structure_factor_coef Fsqd
_refine_ls_weighting_details 'w=1/[\s^2^(Fo^2^)+(0.0516P)^2^] where P=(Fo^2^+2Fc^2^)/3'
_refine_ls_weighting_scheme calc
_refine_ls_wR_factor_gt 0.0864
_refine_ls_wR_factor_ref 0.1062
_reflns_Friedel_coverage 0.000
_reflns_number_gt 3843
_reflns_number_total 6234
_reflns_threshold_expression 'I > 2\s(I)'
_cod_data_source_file c6dt01032f2.cif
_cod_data_source_block 2
_cod_depositor_comments 'Adding full bibliography for 7039178--7039181.cif.'
_cod_original_cell_volume 6484.4(15)
_cod_database_code 7039179
_shelx_space_group_comment
;
The symmetry employed for this shelxl refinement is uniquely defined
by the following loop, which should always be used as a source of
symmetry information in preference to the above space-group names.
They are only intended as comments.
;
_shelx_estimated_absorpt_t_min 0.462
_shelx_estimated_absorpt_t_max 0.581
_shelxl_version_number 2014-3

loop_
_space_group_symop_operation_xyz
'x, y, z'
'-x, y, -z+1/2'
'x+1/2, y+1/2, z'
'-x+1/2, y+1/2, -z+1/2'
'-x, -y, -z'
'x, -y, z-1/2'
'-x+1/2, -y+1/2, -z'
'x+1/2, -y+1/2, z-1/2'

loop_
_atom_site_label
_atom_site_type_symbol
_atom_site_fract_x
_atom_site_fract_y
_atom_site_fract_z
_atom_site_U_iso_or_equiv
_atom_site_adp_type
_atom_site_occupancy
_atom_site_site_symmetry_order
_atom_site_calc_flag
_atom_site_refinement_flags_posn
_atom_site_refinement_flags_adp
_atom_site_refinement_flags_occupancy
C1 C 0.0512(4) 0.6833(4) 0.5694(4) 0.0549(19) Uani 1 1 d . . .
C2 C 0.0726(5) 0.6143(4) 0.5934(4) 0.067(2) Uani 1 1 d . . .
C3 C 0.1326(5) 0.5850(5) 0.5704(5) 0.087(3) Uani 1 1 d . . .
H3 H 0.1490 0.5388 0.5851 0.104 Uiso 1 1 calc R U .
C4 C 0.1689(6) 0.6227(6) 0.5263(6) 0.100(3) Uani 1 1 d . . .
H4 H 0.2083 0.6014 0.5104 0.120 Uiso 1 1 calc R U .
C5 C 0.1470(5) 0.6908(6) 0.5060(5) 0.084(3) Uani 1 1 d . . .
H5 H 0.1734 0.7164 0.4778 0.101 Uiso 1 1 calc R U .
C6 C 0.0863(5) 0.7239(5) 0.5260(4) 0.067(2) Uani 1 1 d . . .
C7 C 0.0329(5) 0.5710(4) 0.6415(5) 0.073(2) Uani 1 1 d . . .
H7 H 0.0029 0.6047 0.6632 0.087 Uiso 1 1 calc R U .
C8 C -0.0187(5) 0.5156(5) 0.6003(5) 0.104(3) Uani 1 1 d . . .
H8A H -0.0527 0.5396 0.5637 0.156 Uiso 1 1 calc R U .
H8B H -0.0459 0.4913 0.6307 0.156 Uiso 1 1 calc R U .
H8C H 0.0099 0.4808 0.5802 0.156 Uiso 1 1 calc R U .
C9 C 0.0894(7) 0.5343(6) 0.6999(5) 0.120(4) Uani 1 1 d . . .
H9A H 0.1193 0.5010 0.6797 0.180 Uiso 1 1 calc R U .
H9B H 0.0634 0.5085 0.7305 0.180 Uiso 1 1 calc R U .
H9C H 0.1206 0.5706 0.7260 0.180 Uiso 1 1 calc R U .
C10 C 0.0623(6) 0.8012(6) 0.5030(6) 0.100(3) Uani 1 1 d . . .
H10 H 0.0122 0.8070 0.5125 0.120 Uiso 1 1 calc DR U .
C11 C 0.0549(11) 0.8106(9) 0.4276(7) 0.216(9) Uani 1 1 d . . .
H11A H 0.0130 0.8411 0.4103 0.324 Uiso 1 1 calc R U .
H11B H 0.0479 0.7641 0.4051 0.324 Uiso 1 1 calc R U .
H11C H 0.0991 0.8328 0.4179 0.324 Uiso 1 1 calc R U .
C12 C 0.1075(11) 0.8561(7) 0.5449(9) 0.252(13) Uani 1 1 d . . .
H12A H 0.1443 0.8737 0.5202 0.379 Uiso 1 1 calc R U .
H12B H 0.1316 0.8353 0.5885 0.379 Uiso 1 1 calc R U .
H12C H 0.0764 0.8956 0.5535 0.379 Uiso 1 1 calc R U .
C13 C 0.2216(4) 0.8931(4) 0.7368(4) 0.060(2) Uani 1 1 d . . .
C14 C 0.1876(5) 0.9600(4) 0.7130(5) 0.081(3) Uani 1 1 d . . .
C15 C 0.2177(6) 0.9936(5) 0.6612(6) 0.095(3) Uani 1 1 d . . .
H15 H 0.1978 1.0376 0.6432 0.114 Uiso 1 1 calc R U .
C16 C 0.2753(6) 0.9644(5) 0.6358(6) 0.094(3) Uani 1 1 d . . .
H16 H 0.2937 0.9881 0.6007 0.112 Uiso 1 1 calc R U .
C17 C 0.3057(5) 0.9005(5) 0.6621(5) 0.083(3) Uani 1 1 d . . .
H17 H 0.3459 0.8819 0.6453 0.100 Uiso 1 1 calc R U .
C18 C 0.2792(5) 0.8624(4) 0.7123(5) 0.066(2) Uani 1 1 d . . .
C19 C 0.1259(6) 0.9928(5) 0.7422(7) 0.114(4) Uani 1 1 d . . .
H19 H 0.0960 0.9532 0.7557 0.136 Uiso 1 1 calc R U .
C20 C 0.0764(10) 1.0399(10) 0.6932(11) 0.300(16) Uani 1 1 d . . .
H20A H 0.0367 1.0565 0.7145 0.450 Uiso 1 1 calc R U .
H20B H 0.0564 1.0131 0.6516 0.450 Uiso 1 1 calc R U .
H20C H 0.1039 1.0808 0.6814 0.450 Uiso 1 1 calc R U .
C21 C 0.1593(9) 1.0364(7) 0.8088(10) 0.214(10) Uani 1 1 d . . .
H21A H 0.1205 1.0627 0.8245 0.321 Uiso 1 1 calc R U .
H21B H 0.1956 1.0699 0.7985 0.321 Uiso 1 1 calc R U .
H21C H 0.1823 1.0036 0.8448 0.321 Uiso 1 1 calc R U .
C22 C 0.3092(5) 0.7879(4) 0.7350(5) 0.080(3) Uani 1 1 d . . .
H22 H 0.2981 0.7789 0.7813 0.096 Uiso 1 1 calc R U .
C23 C 0.2675(7) 0.7311(5) 0.6860(6) 0.118(4) Uani 1 1 d . . .
H23A H 0.2152 0.7403 0.6792 0.177 Uiso 1 1 calc R U .
H23B H 0.2781 0.6838 0.7061 0.177 Uiso 1 1 calc R U .
H23C H 0.2831 0.7333 0.6419 0.177 Uiso 1 1 calc R U .
C24 C 0.3936(6) 0.7829(7) 0.7425(7) 0.131(4) Uani 1 1 d . . .
H24A H 0.4069 0.7926 0.6982 0.196 Uiso 1 1 calc R U .
H24B H 0.4100 0.7351 0.7579 0.196 Uiso 1 1 calc R U .
H24C H 0.4170 0.8180 0.7761 0.196 Uiso 1 1 calc R U .
N1 N -0.0150(3) 0.7149(3) 0.5904(3) 0.0636(17) Uani 1 1 d . . .
H1A H -0.0449 0.7333 0.5530 0.095 Uiso 1 1 calc DR U .
H1B H -0.0011 0.7499 0.6216 0.095 Uiso 1 1 calc R U .
H1C H -0.0389 0.6805 0.6091 0.095 Uiso 1 1 calc R U .
N2 N 0.1904(4) 0.8551(3) 0.7926(3) 0.0684(19) Uani 1 1 d . . .
H2A H 0.1998 0.8078 0.7913 0.103 Uiso 1 1 calc R U .
H2B H 0.1416 0.8621 0.7854 0.103 Uiso 1 1 calc R U .
H2C H 0.2114 0.8728 0.8342 0.103 Uiso 1 1 calc R U .
I1 I -0.36406(3) 0.62582(3) 0.46310(3) 0.0761(2) Uani 1 1 d . . .
I2 I -0.18931(3) 0.67619(2) 0.64053(3) 0.06217(17) Uani 1 1 d . . .
I3 I -0.14181(4) 0.65666(3) 0.43542(3) 0.0810(2) Uani 1 1 d . . .
I4 I 0.0000 0.80437(4) 0.7500 0.0680(2) Uani 1 2 d S T P
Bi1 Bi -0.2500 0.7500 0.5000 0.05589(14) Uani 1 2 d S . P

loop_
_atom_site_aniso_label
_atom_site_aniso_U_11
_atom_site_aniso_U_22
_atom_site_aniso_U_33
_atom_site_aniso_U_23
_atom_site_aniso_U_13
_atom_site_aniso_U_12
C1 0.037(5) 0.076(5) 0.047(5) -0.011(4) -0.002(4) 0.002(4)
C2 0.057(6) 0.080(5) 0.068(6) -0.019(4) 0.022(5) 0.004(4)
C3 0.080(7) 0.101(7) 0.089(7) 0.000(5) 0.039(6) 0.019(5)
C4 0.072(7) 0.127(9) 0.111(9) -0.016(7) 0.044(7) 0.018(6)
C5 0.058(6) 0.122(8) 0.081(7) -0.010(6) 0.031(6) -0.007(6)
C6 0.046(5) 0.095(6) 0.058(5) -0.001(4) 0.005(5) -0.006(4)
C7 0.074(7) 0.075(5) 0.074(6) 0.004(4) 0.026(6) 0.017(5)
C8 0.081(8) 0.127(8) 0.098(8) 0.021(6) 0.000(7) -0.027(7)
C9 0.118(10) 0.157(10) 0.084(8) 0.018(7) 0.012(8) -0.008(8)
C10 0.097(9) 0.116(8) 0.100(8) 0.027(7) 0.049(7) 0.003(7)
C11 0.31(3) 0.222(17) 0.116(12) 0.081(11) 0.044(15) 0.106(17)
C12 0.32(3) 0.091(9) 0.26(2) -0.001(11) -0.15(2) -0.017(12)
C13 0.047(5) 0.059(4) 0.071(5) -0.002(4) 0.007(5) -0.019(4)
C14 0.073(7) 0.051(4) 0.119(8) 0.007(5) 0.021(6) -0.014(4)
C15 0.089(8) 0.066(5) 0.130(9) 0.022(5) 0.025(7) -0.016(5)
C16 0.094(8) 0.083(7) 0.110(8) 0.013(6) 0.036(7) -0.029(6)
C17 0.086(7) 0.071(5) 0.103(8) -0.006(5) 0.042(7) -0.016(5)
C18 0.056(6) 0.066(5) 0.077(6) -0.014(4) 0.012(5) -0.012(4)
C19 0.106(9) 0.053(5) 0.198(13) 0.016(6) 0.070(10) 0.014(5)
C20 0.22(2) 0.33(2) 0.40(3) 0.28(2) 0.18(2) 0.21(2)
C21 0.221(19) 0.114(10) 0.35(3) -0.093(14) 0.16(2) -0.027(11)
C22 0.079(7) 0.077(6) 0.086(7) 0.002(5) 0.021(6) 0.015(5)
C23 0.162(12) 0.067(5) 0.113(9) -0.015(6) -0.005(9) 0.016(7)
C24 0.088(9) 0.162(10) 0.148(12) 0.009(9) 0.037(9) 0.042(8)
N1 0.050(4) 0.070(4) 0.070(4) 0.005(3) 0.009(4) 0.005(3)
N2 0.061(5) 0.062(4) 0.082(5) 0.001(3) 0.012(4) 0.006(3)
I1 0.0699(4) 0.0615(3) 0.0918(5) 0.0090(3) 0.0031(4) -0.0097(3)
I2 0.0592(4) 0.0500(3) 0.0752(4) 0.0102(2) 0.0079(3) 0.0005(2)
I3 0.0683(4) 0.0957(4) 0.0734(4) -0.0172(3) -0.0004(3) 0.0331(3)
I4 0.0554(5) 0.0795(5) 0.0656(5) 0.000 0.0033(4) 0.000
Bi1 0.0499(3) 0.0471(2) 0.0665(3) 0.00087(18) 0.0013(2) 0.00612(18)

loop_
_atom_type_symbol
_atom_type_description
_atom_type_scat_dispersion_real
_atom_type_scat_dispersion_imag
_atom_type_scat_source
C C 0.0033 0.0016 'International Tables Vol C Tables 4.2.6.8 and 6.1.1.4'
H H 0.0000 0.0000 'International Tables Vol C Tables 4.2.6.8 and 6.1.1.4'
N N 0.0061 0.0033 'International Tables Vol C Tables 4.2.6.8 and 6.1.1.4'
I I -0.4742 1.8119 'International Tables Vol C Tables 4.2.6.8 and 6.1.1.4'
Bi Bi -4.1077 10.2566 'International Tables Vol C Tables 4.2.6.8 and 6.1.1.4'

loop_
_geom_angle_atom_site_label_1
_geom_angle_atom_site_label_2
_geom_angle_atom_site_label_3
_geom_angle
_geom_angle_site_symmetry_1
_geom_angle_site_symmetry_3
C6 C1 C2 124.6(7) . .
C6 C1 N1 117.7(7) . .
C2 C1 N1 117.6(7) . .
C3 C2 C1 116.2(8) . .
C3 C2 C7 120.4(8) . .
C1 C2 C7 123.4(7) . .
C4 C3 C2 121.5(9) . .
C4 C3 H3 119.3 . .
C2 C3 H3 119.3 . .
C5 C4 C3 119.9(9) . .
C5 C4 H4 120.0 . .
C3 C4 H4 120.0 . .
C4 C5 C6 122.1(9) . .
C4 C5 H5 118.9 . .
C6 C5 H5 118.9 . .
C1 C6 C5 115.5(8) . .
C1 C6 C10 122.8(8) . .
C5 C6 C10 121.6(8) . .
C8 C7 C2 110.5(7) . .
C8 C7 C9 111.0(8) . .
C2 C7 C9 110.6(8) . .
C8 C7 H7 108.2 . .
C2 C7 H7 108.2 . .
C9 C7 H7 108.2 . .
C7 C8 H8A 109.5 . .
C7 C8 H8B 109.5 . .
H8A C8 H8B 109.5 . .
C7 C8 H8C 109.5 . .
H8A C8 H8C 109.5 . .
H8B C8 H8C 109.5 . .
C7 C9 H9A 109.5 . .
C7 C9 H9B 109.5 . .
H9A C9 H9B 109.5 . .
C7 C9 H9C 109.5 . .
H9A C9 H9C 109.5 . .
H9B C9 H9C 109.5 . .
C12 C10 C11 114.4(13) . .
C12 C10 C6 112.5(10) . .
C11 C10 C6 111.8(10) . .
C12 C10 H10 105.8 . .
C11 C10 H10 105.8 . .
C6 C10 H10 105.8 . .
C10 C11 H11A 109.5 . .
C10 C11 H11B 109.5 . .
H11A C11 H11B 109.5 . .
C10 C11 H11C 109.5 . .
H11A C11 H11C 109.5 . .
H11B C11 H11C 109.5 . .
C10 C12 H12A 109.5 . .
C10 C12 H12B 109.5 . .
H12A C12 H12B 109.5 . .
C10 C12 H12C 109.5 . .
H12A C12 H12C 109.5 . .
H12B C12 H12C 109.5 . .
C18 C13 C14 124.5(8) . .
C18 C13 N2 119.6(7) . .
C14 C13 N2 115.9(7) . .
C15 C14 C13 114.4(8) . .
C15 C14 C19 122.5(8) . .
C13 C14 C19 123.1(8) . .
C16 C15 C14 122.5(9) . .
C16 C15 H15 118.8 . .
C14 C15 H15 118.8 . .
C17 C16 C15 119.6(9) . .
C17 C16 H16 120.2 . .
C15 C16 H16 120.2 . .
C16 C17 C18 122.5(9) . .
C16 C17 H17 118.8 . .
C18 C17 H17 118.8 . .
C13 C18 C17 116.6(8) . .
C13 C18 C22 122.4(8) . .
C17 C18 C22 120.9(8) . .
C20 C19 C14 114.3(12) . .
C20 C19 C21 109.4(13) . .
C14 C19 C21 109.0(10) . .
C20 C19 H19 108.0 . .
C14 C19 H19 108.0 . .
C21 C19 H19 108.0 . .
C19 C20 H20A 109.5 . .
C19 C20 H20B 109.5 . .
H20A C20 H20B 109.5 . .
C19 C20 H20C 109.5 . .
H20A C20 H20C 109.5 . .
H20B C20 H20C 109.5 . .
C19 C21 H21A 109.5 . .
C19 C21 H21B 109.5 . .
H21A C21 H21B 109.5 . .
C19 C21 H21C 109.5 . .
H21A C21 H21C 109.5 . .
H21B C21 H21C 109.5 . .
C18 C22 C23 109.3(8) . .
C18 C22 C24 112.8(8) . .
C23 C22 C24 113.2(9) . .
C18 C22 H22 107.1 . .
C23 C22 H22 107.1 . .
C24 C22 H22 107.1 . .
C22 C23 H23A 109.5 . .
C22 C23 H23B 109.5 . .
H23A C23 H23B 109.5 . .
C22 C23 H23C 109.5 . .
H23A C23 H23C 109.5 . .
H23B C23 H23C 109.5 . .
C22 C24 H24A 109.5 . .
C22 C24 H24B 109.5 . .
H24A C24 H24B 109.5 . .
C22 C24 H24C 109.5 . .
H24A C24 H24C 109.5 . .
H24B C24 H24C 109.5 . .
C1 N1 H1A 109.5 . .
C1 N1 H1B 109.5 . .
H1A N1 H1B 109.5 . .
C1 N1 H1C 109.5 . .
H1A N1 H1C 109.5 . .
H1B N1 H1C 109.5 . .
C13 N2 H2A 109.5 . .
C13 N2 H2B 109.5 . .
H2A N2 H2B 109.5 . .
C13 N2 H2C 109.5 . .
H2A N2 H2C 109.5 . .
H2B N2 H2C 109.5 . .
I2 Bi1 I2 180.0 . 7_466
I2 Bi1 I3 88.179(18) . .
I2 Bi1 I3 91.820(18) 7_466 .
I2 Bi1 I3 91.821(18) . 7_466
I2 Bi1 I3 88.180(18) 7_466 7_466
I3 Bi1 I3 180.0 . 7_466
I2 Bi1 I1 90.518(17) . 7_466
I2 Bi1 I1 89.482(17) 7_466 7_466
I3 Bi1 I1 92.67(2) . 7_466
I3 Bi1 I1 87.327(19) 7_466 7_466
I2 Bi1 I1 89.482(17) . .
I2 Bi1 I1 90.518(17) 7_466 .
I3 Bi1 I1 87.33(2) . .
I3 Bi1 I1 92.67(2) 7_466 .
I1 Bi1 I1 180.0 7_466 .

loop_
_geom_bond_atom_site_label_1
_geom_bond_atom_site_label_2
_geom_bond_distance
_geom_bond_site_symmetry_2
C1 C6 1.382(10) .
C1 C2 1.386(11) .
C1 N1 1.476(9) .
C2 C3 1.379(11) .
C2 C7 1.524(11) .
C3 C4 1.377(13) .
C3 H3 0.9300 .
C4 C5 1.353(13) .
C4 H4 0.9300 .
C5 C6 1.394(11) .
C5 H5 0.9300 .
C6 C10 1.532(13) .
C7 C8 1.513(12) .
C7 C9 1.539(13) .
C7 H7 0.9800 .
C8 H8A 0.9600 .
C8 H8B 0.9600 .
C8 H8C 0.9600 .
C9 H9A 0.9600 .
C9 H9B 0.9600 .
C9 H9C 0.9600 .
C10 C12 1.454(16) .
C10 C11 1.463(15) .
C10 H10 0.9800 .
C11 H11A 0.9600 .
C11 H11B 0.9600 .
C11 H11C 0.9600 .
C12 H12A 0.9600 .
C12 H12B 0.9600 .
C12 H12C 0.9600 .
C13 C18 1.366(11) .
C13 C14 1.419(11) .
C13 N2 1.500(9) .
C14 C15 1.390(12) .
C14 C19 1.493(13) .
C15 C16 1.365(13) .
C15 H15 0.9300 .
C16 C17 1.360(12) .
C16 H16 0.9300 .
C17 C18 1.371(11) .
C17 H17 0.9300 .
C18 C22 1.514(11) .
C19 C20 1.467(17) .
C19 C21 1.550(19) .
C19 H19 0.9800 .
C20 H20A 0.9600 .
C20 H20B 0.9600 .
C20 H20C 0.9600 .
C21 H21A 0.9600 .
C21 H21B 0.9600 .
C21 H21C 0.9600 .
C22 C23 1.521(13) .
C22 C24 1.531(13) .
C22 H22 0.9800 .
C23 H23A 0.9600 .
C23 H23B 0.9600 .
C23 H23C 0.9600 .
C24 H24A 0.9600 .
C24 H24B 0.9600 .
C24 H24C 0.9600 .
N1 H1A 0.8900 .
N1 H1B 0.8900 .
N1 H1C 0.8900 .
N2 H2A 0.8900 .
N2 H2B 0.8900 .
N2 H2C 0.8900 .
I1 Bi1 3.0913(6) .
I2 Bi1 3.0700(6) .
I3 Bi1 3.0798(6) .
Bi1 I2 3.0701(6) 7_466
Bi1 I3 3.0798(6) 7_466
Bi1 I1 3.0913(6) 7_466

loop_
_geom_hbond_atom_site_label_D
_geom_hbond_atom_site_label_H
_geom_hbond_atom_site_label_A
_geom_hbond_distance_DH
_geom_hbond_distance_HA
_geom_hbond_distance_DA
_geom_hbond_angle_DHA
_geom_hbond_site_symmetry_A
N1 H1A I1 0.89 3.07 3.706(6) 130.0 7_466
N1 H1B I4 0.89 2.70 3.490(6) 148.8 .
N1 H1C I2 0.89 2.95 3.599(6) 131.6 .
N1 H1A I3 0.89 2.97 3.601(6) 129.2 .
N2 H2A I2 0.89 2.79 3.548(6) 143.7 2_556
N2 H2B I4 0.89 2.77 3.558(6) 148.4 .
N2 H2C I1 0.89 3.10 3.677(6) 124.1 8_566
N2 H2C I3 0.89 3.06 3.735(7) 133.8 8_566

loop_
_geom_torsion_atom_site_label_1
_geom_torsion_atom_site_label_2
_geom_torsion_atom_site_label_3
_geom_torsion_atom_site_label_4
_geom_torsion
C6 C1 C2 C3 -1.1(13)
N1 C1 C2 C3 177.2(7)
C6 C1 C2 C7 179.7(8)
N1 C1 C2 C7 -1.9(12)
C1 C2 C3 C4 0.0(14)
C7 C2 C3 C4 179.2(9)
C2 C3 C4 C5 1.9(17)
C3 C4 C5 C6 -2.7(16)
C2 C1 C6 C5 0.3(13)
N1 C1 C6 C5 -178.0(7)
C2 C1 C6 C10 -177.7(9)
N1 C1 C6 C10 3.9(12)
C4 C5 C6 C1 1.6(14)
C4 C5 C6 C10 179.7(10)
C3 C2 C7 C8 -78.8(11)
C1 C2 C7 C8 100.3(9)
C3 C2 C7 C9 44.6(11)
C1 C2 C7 C9 -136.3(9)
C1 C6 C10 C12 98.0(14)
C5 C6 C10 C12 -79.9(15)
C1 C6 C10 C11 -131.7(12)
C5 C6 C10 C11 50.4(15)
C18 C13 C14 C15 0.1(13)
N2 C13 C14 C15 -179.8(8)
C18 C13 C14 C19 -178.5(9)
N2 C13 C14 C19 1.5(13)
C13 C14 C15 C16 -0.2(15)
C19 C14 C15 C16 178.4(10)
C14 C15 C16 C17 -0.8(17)
C15 C16 C17 C18 2.0(16)
C14 C13 C18 C17 1.0(13)
N2 C13 C18 C17 -179.1(7)
C14 C13 C18 C22 -174.8(8)
N2 C13 C18 C22 5.1(12)
C16 C17 C18 C13 -2.1(14)
C16 C17 C18 C22 173.8(9)
C15 C14 C19 C20 28.6(18)
C13 C14 C19 C20 -152.8(14)
C15 C14 C19 C21 -94.1(13)
C13 C14 C19 C21 84.4(12)
C13 C18 C22 C23 90.0(11)
C17 C18 C22 C23 -85.7(11)
C13 C18 C22 C24 -143.2(9)
C17 C18 C22 C24 41.2(13)
